data_4078219
loop_
_publ_author_name
'Safa, Muhieddine'
'Jennings, Michael C.'
'Puddephatt, Richard J.'

_publ_section_title
;
 Reactivity of a Dimethylplatinum(II) Complex with the
 Bis(2-pyridyl)dimethylsilane Ligand: Easy Silicon--Carbon Bond Activation
;
_journal_issue 9
_journal_name_full Organometallics
_journal_page_first 3539
_journal_paper_doi 10.1021/om3000136
_journal_volume 31
_journal_year 2012
_chemical_formula_moiety 'C15 H25 N2 O Pt Si, C F3 O3 S'
_chemical_formula_sum 'C16 H25 F3 N2 O4 Pt S Si'
_chemical_formula_weight 621.62
_chemical_name_systematic
; 
 ? 
;
_space_group_IT_number 2
_symmetry_cell_setting triclinic
_symmetry_space_group_name_Hall '-P 1'
_symmetry_space_group_name_H-M 'P -1'
_atom_sites_solution_hydrogens geom
_atom_sites_solution_primary direct
_atom_sites_solution_secondary difmap
_audit_creation_method SHELXL-97
_cell_angle_alpha 80.136(2)
_cell_angle_beta 70.691(2)
_cell_angle_gamma 82.773(2)
_cell_formula_units_Z 2
_cell_length_a 9.4577(3)
_cell_length_b 11.2012(4)
_cell_length_c 11.2937(4)
_cell_measurement_reflns_used 9882
_cell_measurement_temperature 150(2)
_cell_measurement_theta_max 23.65
_cell_measurement_theta_min 2.48
_cell_volume 1109.35(7)
_computing_cell_refinement 'Bruker SAINT'
_computing_data_collection 'Bruker APEX2'
_computing_data_reduction 'Bruker SAINT'
_computing_molecular_graphics 'Bruker SHELXTL'
_computing_publication_material 'Bruker SHELXTL'
_computing_structure_refinement 'SHELXL-97 (Sheldrick, 2008)'
_computing_structure_solution 'SHELXS-97 (Sheldrick, 2008)'
_diffrn_ambient_temperature 150(2)
_diffrn_measured_fraction_theta_full 1.000
_diffrn_measured_fraction_theta_max 1.000
_diffrn_measurement_device_type 'Bruker APEX-II CCD'
_diffrn_measurement_method '\f and \w scans'
_diffrn_radiation_monochromator graphite
_diffrn_radiation_source 'fine-focus sealed tube'
_diffrn_radiation_type MoK\a
_diffrn_radiation_wavelength 0.71073
_diffrn_reflns_av_R_equivalents 0.0717
_diffrn_reflns_av_sigmaI/netI 0.0245
_diffrn_reflns_limit_h_max 13
_diffrn_reflns_limit_h_min -13
_diffrn_reflns_limit_k_max 16
_diffrn_reflns_limit_k_min -16
_diffrn_reflns_limit_l_max 16
_diffrn_reflns_limit_l_min -16
_diffrn_reflns_number 149799
_diffrn_reflns_theta_full 31.00
_diffrn_reflns_theta_max 31.00
_diffrn_reflns_theta_min 1.85
_exptl_absorpt_coefficient_mu 6.520
_exptl_absorpt_correction_T_max 0.8285
_exptl_absorpt_correction_T_min 0.6407
_exptl_absorpt_correction_type multi-scan
_exptl_crystal_colour colourless
_exptl_crystal_density_diffrn 1.861
_exptl_crystal_density_method 'not measured'
_exptl_crystal_description block
_exptl_crystal_F_000 604
_exptl_crystal_size_max 0.075
_exptl_crystal_size_mid 0.04
_exptl_crystal_size_min 0.03
_refine_diff_density_max 0.874
_refine_diff_density_min -0.769
_refine_diff_density_rms 0.103
_refine_ls_extinction_method none
_refine_ls_goodness_of_fit_ref 1.042
_refine_ls_hydrogen_treatment mixed
_refine_ls_matrix_type full
_refine_ls_number_parameters 266
_refine_ls_number_reflns 7061
_refine_ls_number_restraints 0
_refine_ls_restrained_S_all 1.042
_refine_ls_R_factor_all 0.0271
_refine_ls_R_factor_gt 0.0195
_refine_ls_shift/su_max 0.006
_refine_ls_shift/su_mean 0.000
_refine_ls_structure_factor_coef Fsqd
_refine_ls_weighting_details 'calc w=1/[\s^2^(Fo^2^)+(0.0108P)^2^+0.9016P] where P=(Fo^2^+2Fc^2^)/3'
_refine_ls_weighting_scheme calc
_refine_ls_wR_factor_gt 0.0344
_refine_ls_wR_factor_ref 0.0360
_reflns_number_gt 6254
_reflns_number_total 7061
_reflns_threshold_expression >2sigma(I)
_cod_data_source_file om3000136_si_001.cif
_cod_data_source_block complex_6
_cod_depositor_comments
;
The following automatic conversions were performed:

'_symmetry_cell_setting' value 'Triclinic' changed to 'triclinic'
according to /home/saulius/struct/CIF-dictionaries/cif_core.dic
dictionary named 'cif_core.dic' version 2.4.1 from 2010-06-29.

Automatic conversion script
Id: cif_fix_values 1715 2011-07-08 13:25:40Z adriana 
;
_cod_database_code 4078219

loop_
_symmetry_equiv_pos_as_xyz
'x, y, z'
'-x, -y, -z'

loop_
_atom_site_label
_atom_site_type_symbol
_atom_site_fract_x
_atom_site_fract_y
_atom_site_fract_z
_atom_site_U_iso_or_equiv
_atom_site_adp_type
_atom_site_occupancy
_atom_site_symmetry_multiplicity
_atom_site_calc_flag
_atom_site_refinement_flags
Pt1 Pt 1.050163(9) 0.225127(8) 0.144671(8) 0.01895(2) Uani 1 1 d .
Si1 Si 0.64559(6) 0.30142(5) 0.21611(5) 0.01925(11) Uani 1 1 d .
N1 N 0.8679(2) 0.10595(15) 0.23576(17) 0.0196(3) Uani 1 1 d .
N2 N 0.9139(2) 0.37387(15) 0.24193(16) 0.0204(4) Uani 1 1 d .
C1 C 0.9954(3) 0.2741(2) -0.0168(2) 0.0317(5) Uani 1 1 d .
H1A H 0.9218 0.2226 -0.0175 0.047 Uiso 1 1 calc R
H1B H 1.0836 0.2657 -0.0887 0.047 Uiso 1 1 calc R
H1C H 0.9547 0.3571 -0.0208 0.047 Uiso 1 1 calc R
C2 C 0.9068(3) -0.00779(19) 0.2814(2) 0.0266(5) Uani 1 1 d .
H2 H 1.0069 -0.0282 0.2759 0.032 Uiso 1 1 calc R
C3 C 0.8060(3) -0.0956(2) 0.3357(3) 0.0368(6) Uani 1 1 d .
H3 H 0.8371 -0.1725 0.3686 0.044 Uiso 1 1 calc R
C4 C 0.6581(3) -0.0676(2) 0.3404(3) 0.0381(6) Uani 1 1 d .
H4 H 0.5883 -0.1260 0.3727 0.046 Uiso 1 1 calc R
C5 C 0.6165(3) 0.0500(2) 0.2956(2) 0.0300(5) Uani 1 1 d .
H5 H 0.5172 0.0707 0.2984 0.036 Uiso 1 1 calc R
C6 C 0.7206(2) 0.13792(18) 0.24639(19) 0.0197(4) Uani 1 1 d .
C7 C 0.4534(2) 0.3143(2) 0.3335(2) 0.0289(5) Uani 1 1 d .
H7A H 0.3898 0.2633 0.3169 0.043 Uiso 1 1 calc R
H7B H 0.4126 0.3972 0.3264 0.043 Uiso 1 1 calc R
H7C H 0.4592 0.2891 0.4175 0.043 Uiso 1 1 calc R
C8 C 0.6217(3) 0.3518(2) 0.0576(2) 0.0304(5) Uani 1 1 d .
H8A H 0.5628 0.4281 0.0584 0.046 Uiso 1 1 calc R
H8B H 0.5716 0.2921 0.0378 0.046 Uiso 1 1 calc R
H8C H 0.7185 0.3611 -0.0053 0.046 Uiso 1 1 calc R
C9 C 0.7655(2) 0.40231(18) 0.25622(19) 0.0203(4) Uani 1 1 d .
C14 C 1.1852(3) 0.0878(2) 0.0558(2) 0.0347(6) Uani 1 1 d .
H14A H 1.2488 0.1209 -0.0258 0.052 Uiso 1 1 calc R
H14B H 1.1241 0.0306 0.0455 0.052 Uiso 1 1 calc R
H14C H 1.2462 0.0473 0.1060 0.052 Uiso 1 1 calc R
C13 C 0.9856(3) 0.4423(2) 0.2885(2) 0.0289(5) Uani 1 1 d .
H13 H 1.0862 0.4209 0.2806 0.035 Uiso 1 1 calc R
C12 C 0.9168(3) 0.5421(2) 0.3470(2) 0.0365(6) Uani 1 1 d .
H12 H 0.9696 0.5866 0.3785 0.044 Uiso 1 1 calc R
C11 C 0.7683(3) 0.5746(2) 0.3579(2) 0.0390(6) Uani 1 1 d .
H11 H 0.7195 0.6428 0.3949 0.047 Uiso 1 1 calc R
C10 C 0.6930(3) 0.5042(2) 0.3128(2) 0.0310(5) Uani 1 1 d .
H10 H 0.5924 0.5250 0.3203 0.037 Uiso 1 1 calc R
C15 C 1.2238(3) 0.3338(2) 0.0597(3) 0.0370(6) Uani 1 1 d .
H15A H 1.1847 0.4162 0.0442 0.055 Uiso 1 1 calc R
H15B H 1.2841 0.3071 -0.0193 0.055 Uiso 1 1 calc R
H15C H 1.2843 0.3291 0.1140 0.055 Uiso 1 1 calc R
O4 O 1.1263(2) 0.17413(16) 0.31550(17) 0.0256(3) Uani 1 1 d .
S1 S 0.24541(6) 0.82114(5) 0.40651(5) 0.02449(11) Uani 1 1 d .
F1 F 0.4460(2) 0.7596(2) 0.20087(19) 0.0728(6) Uani 1 1 d .
F2 F 0.2182(2) 0.78334(17) 0.19423(16) 0.0577(5) Uani 1 1 d .
F3 F 0.2933(2) 0.62475(16) 0.2982(2) 0.0719(6) Uani 1 1 d .
O1 O 0.0894(2) 0.7953(2) 0.46138(17) 0.0457(5) Uani 1 1 d .
O2 O 0.2685(2) 0.94596(15) 0.35292(19) 0.0388(4) Uani 1 1 d .
O3 O 0.3429(2) 0.76579(18) 0.47725(18) 0.0421(5) Uani 1 1 d .
C16 C 0.3040(3) 0.7436(2) 0.2677(3) 0.0383(6) Uani 1 1 d .
H16 H 1.164(4) 0.109(3) 0.321(3) 0.048(10) Uiso 1 1 d .
H17 H 1.063(4) 0.181(3) 0.384(3) 0.049(10) Uiso 1 1 d .

loop_
_atom_site_aniso_label
_atom_site_aniso_U_11
_atom_site_aniso_U_22
_atom_site_aniso_U_33
_atom_site_aniso_U_23
_atom_site_aniso_U_13
_atom_site_aniso_U_12
Pt1 0.01403(4) 0.01960(4) 0.02052(4) 0.00069(3) -0.00361(3) -0.00125(3)
Si1 0.0162(3) 0.0205(3) 0.0207(3) -0.0009(2) -0.0069(2) 0.0003(2)
N1 0.0193(9) 0.0160(8) 0.0244(9) -0.0016(7) -0.0081(7) -0.0030(7)
N2 0.0223(9) 0.0177(8) 0.0217(9) -0.0003(7) -0.0080(7) -0.0036(7)
C1 0.0291(13) 0.0399(14) 0.0214(11) 0.0018(10) -0.0065(9) 0.0020(10)
C2 0.0244(11) 0.0186(10) 0.0398(13) -0.0016(9) -0.0155(10) -0.0007(8)
C3 0.0394(15) 0.0176(10) 0.0569(17) 0.0057(10) -0.0237(13) -0.0058(10)
C4 0.0370(15) 0.0257(12) 0.0543(17) 0.0071(11) -0.0191(13) -0.0168(11)
C5 0.0242(12) 0.0270(11) 0.0416(14) -0.0008(10) -0.0139(10) -0.0075(9)
C6 0.0181(10) 0.0197(9) 0.0224(10) -0.0033(8) -0.0073(8) -0.0026(8)
C7 0.0191(11) 0.0353(12) 0.0291(12) -0.0001(9) -0.0065(9) 0.0011(9)
C8 0.0276(12) 0.0386(13) 0.0257(11) 0.0016(10) -0.0130(10) -0.0011(10)
C9 0.0224(11) 0.0166(9) 0.0203(9) 0.0003(7) -0.0057(8) -0.0016(8)
C14 0.0270(13) 0.0386(14) 0.0320(13) -0.0076(11) -0.0032(10) 0.0089(11)
C13 0.0329(13) 0.0245(11) 0.0336(12) -0.0001(9) -0.0159(10) -0.0091(9)
C12 0.0518(17) 0.0275(12) 0.0351(13) -0.0063(10) -0.0147(12) -0.0150(11)
C11 0.0491(17) 0.0238(11) 0.0375(14) -0.0130(10) 0.0010(12) -0.0075(11)
C10 0.0303(13) 0.0215(11) 0.0357(13) -0.0063(9) -0.0030(10) 0.0002(9)
C15 0.0217(12) 0.0415(14) 0.0395(14) 0.0088(11) -0.0025(10) -0.0118(11)
O4 0.0217(9) 0.0265(9) 0.0281(9) -0.0007(7) -0.0091(7) -0.0008(7)
S1 0.0220(3) 0.0319(3) 0.0199(2) -0.0014(2) -0.0085(2) -0.0009(2)
F1 0.0383(10) 0.1121(18) 0.0590(12) -0.0416(12) 0.0054(9) 0.0109(11)
F2 0.0726(13) 0.0706(12) 0.0451(10) -0.0317(9) -0.0389(9) 0.0276(10)
F3 0.0867(15) 0.0328(9) 0.1174(18) -0.0296(11) -0.0596(14) 0.0193(9)
O1 0.0242(9) 0.0777(15) 0.0326(10) -0.0057(10) -0.0045(8) -0.0100(9)
O2 0.0429(11) 0.0273(9) 0.0510(11) -0.0055(8) -0.0231(9) 0.0025(8)
O3 0.0411(11) 0.0516(12) 0.0396(10) 0.0124(9) -0.0274(9) -0.0107(9)
C16 0.0361(15) 0.0391(14) 0.0421(15) -0.0166(12) -0.0157(12) 0.0119(11)

loop_
_atom_type_symbol
_atom_type_description
_atom_type_scat_dispersion_real
_atom_type_scat_dispersion_imag
_atom_type_scat_source
C C 0.0033 0.0016 'International Tables Vol C Tables 4.2.6.8 and 6.1.1.4'
H H 0.0000 0.0000 'International Tables Vol C Tables 4.2.6.8 and 6.1.1.4'
F F 0.0171 0.0103 'International Tables Vol C Tables 4.2.6.8 and 6.1.1.4'
N N 0.0061 0.0033 'International Tables Vol C Tables 4.2.6.8 and 6.1.1.4'
O O 0.0106 0.0060 'International Tables Vol C Tables 4.2.6.8 and 6.1.1.4'
Pt Pt -1.7033 8.3905 'International Tables Vol C Tables 4.2.6.8 and 6.1.1.4'
S S 0.1246 0.1234 'International Tables Vol C Tables 4.2.6.8 and 6.1.1.4'
Si Si 0.0817 0.0704 'International Tables Vol C Tables 4.2.6.8 and 6.1.1.4'

loop_
_geom_angle_atom_site_label_1
_geom_angle_atom_site_label_2
_geom_angle_atom_site_label_3
_geom_angle
C1 Pt1 C15 85.77(11)
C1 Pt1 C14 85.83(10)
C15 Pt1 C14 87.80(11)
C1 Pt1 N1 94.80(9)
C15 Pt1 N1 178.85(9)
C14 Pt1 N1 91.24(9)
C1 Pt1 N2 95.79(8)
C15 Pt1 N2 90.47(9)
C14 Pt1 N2 177.54(9)
N1 Pt1 N2 90.47(6)
C1 Pt1 O4 176.19(9)
C15 Pt1 O4 90.73(9)
C14 Pt1 O4 92.55(9)
N1 Pt1 O4 88.68(6)
N2 Pt1 O4 85.72(7)
C8 Si1 C7 105.95(11)
C8 Si1 C6 116.13(10)
C7 Si1 C6 105.92(10)
C8 Si1 C9 113.15(10)
C7 Si1 C9 107.09(10)
C6 Si1 C9 107.99(9)
C2 N1 C6 118.83(18)
C2 N1 Pt1 116.36(14)
C6 N1 Pt1 124.79(13)
C13 N2 C9 118.87(19)
C13 N2 Pt1 116.38(15)
C9 N2 Pt1 124.75(14)
Pt1 C1 H1A 109.5
Pt1 C1 H1B 109.5
H1A C1 H1B 109.5
Pt1 C1 H1C 109.5
H1A C1 H1C 109.5
H1B C1 H1C 109.5
N1 C2 C3 123.4(2)
N1 C2 H2 118.3
C3 C2 H2 118.3
C2 C3 C4 118.8(2)
C2 C3 H3 120.6
C4 C3 H3 120.6
C3 C4 C5 118.1(2)
C3 C4 H4 120.9
C5 C4 H4 120.9
C4 C5 C6 121.3(2)
C4 C5 H5 119.4
C6 C5 H5 119.4
N1 C6 C5 119.36(19)
N1 C6 Si1 122.68(14)
C5 C6 Si1 117.53(16)
Si1 C7 H7A 109.5
Si1 C7 H7B 109.5
H7A C7 H7B 109.5
Si1 C7 H7C 109.5
H7A C7 H7C 109.5
H7B C7 H7C 109.5
Si1 C8 H8A 109.5
Si1 C8 H8B 109.5
H8A C8 H8B 109.5
Si1 C8 H8C 109.5
H8A C8 H8C 109.5
H8B C8 H8C 109.5
N2 C9 C10 119.5(2)
N2 C9 Si1 122.97(15)
C10 C9 Si1 117.34(17)
Pt1 C14 H14A 109.5
Pt1 C14 H14B 109.5
H14A C14 H14B 109.5
Pt1 C14 H14C 109.5
H14A C14 H14C 109.5
H14B C14 H14C 109.5
N2 C13 C12 123.2(2)
N2 C13 H13 118.4
C12 C13 H13 118.4
C11 C12 C13 118.6(2)
C11 C12 H12 120.7
C13 C12 H12 120.7
C12 C11 C10 118.8(2)
C12 C11 H11 120.6
C10 C11 H11 120.6
C11 C10 C9 121.0(2)
C11 C10 H10 119.5
C9 C10 H10 119.5
Pt1 C15 H15A 109.5
Pt1 C15 H15B 109.5
H15A C15 H15B 109.5
Pt1 C15 H15C 109.5
H15A C15 H15C 109.5
H15B C15 H15C 109.5
Pt1 O4 H16 114(2)
Pt1 O4 H17 116(2)
H16 O4 H17 107(3)
O3 S1 O2 115.15(11)
O3 S1 O1 116.16(12)
O2 S1 O1 114.21(12)
O3 S1 C16 104.06(12)
O2 S1 C16 102.87(12)
O1 S1 C16 101.73(13)
F1 C16 F3 106.6(2)
F1 C16 F2 109.1(2)
F3 C16 F2 107.0(2)
F1 C16 S1 111.2(2)
F3 C16 S1 112.0(2)
F2 C16 S1 110.76(17)

loop_
_geom_bond_atom_site_label_1
_geom_bond_atom_site_label_2
_geom_bond_distance
Pt1 C1 2.027(2)
Pt1 C15 2.039(2)
Pt1 C14 2.048(2)
Pt1 N1 2.1789(17)
Pt1 N2 2.1896(18)
Pt1 O4 2.2371(17)
Si1 C8 1.861(2)
Si1 C7 1.867(2)
Si1 C6 1.896(2)
Si1 C9 1.899(2)
N1 C2 1.344(3)
N1 C6 1.364(3)
N2 C13 1.353(3)
N2 C9 1.361(3)
C1 H1A 0.9600
C1 H1B 0.9600
C1 H1C 0.9600
C2 C3 1.377(3)
C2 H2 0.9300
C3 C4 1.380(4)
C3 H3 0.9300
C4 C5 1.385(3)
C4 H4 0.9300
C5 C6 1.394(3)
C5 H5 0.9300
C7 H7A 0.9600
C7 H7B 0.9600
C7 H7C 0.9600
C8 H8A 0.9600
C8 H8B 0.9600
C8 H8C 0.9600
C9 C10 1.394(3)
C14 H14A 0.9600
C14 H14B 0.9600
C14 H14C 0.9600
C13 C12 1.377(3)
C13 H13 0.9300
C12 C11 1.376(4)
C12 H12 0.9300
C11 C10 1.381(4)
C11 H11 0.9300
C10 H10 0.9300
C15 H15A 0.9600
C15 H15B 0.9600
C15 H15C 0.9600
O4 H16 0.77(3)
O4 H17 0.82(3)
S1 O3 1.4307(18)
S1 O2 1.4382(18)
S1 O1 1.4448(18)
S1 C16 1.814(3)
F1 C16 1.323(3)
F2 C16 1.332(3)
F3 C16 1.325(3)

loop_
_geom_torsion_atom_site_label_1
_geom_torsion_atom_site_label_2
_geom_torsion_atom_site_label_3
_geom_torsion_atom_site_label_4
_geom_torsion
C1 Pt1 N1 C2 127.56(17)
C14 Pt1 N1 C2 41.64(17)
N2 Pt1 N1 C2 -136.59(16)
O4 Pt1 N1 C2 -50.88(16)
C1 Pt1 N1 C6 -50.78(18)
C14 Pt1 N1 C6 -136.69(18)
N2 Pt1 N1 C6 45.07(17)
O4 Pt1 N1 C6 130.78(17)
C1 Pt1 N2 C13 -126.70(17)
C15 Pt1 N2 C13 -40.90(17)
N1 Pt1 N2 C13 138.43(16)
O4 Pt1 N2 C13 49.79(15)
C1 Pt1 N2 C9 52.16(17)
C15 Pt1 N2 C9 137.96(17)
N1 Pt1 N2 C9 -42.71(16)
O4 Pt1 N2 C9 -131.35(16)
C6 N1 C2 C3 1.8(4)
Pt1 N1 C2 C3 -176.6(2)
N1 C2 C3 C4 2.2(4)
C2 C3 C4 C5 -3.2(4)
C3 C4 C5 C6 0.3(4)
C2 N1 C6 C5 -4.6(3)
Pt1 N1 C6 C5 173.68(16)
C2 N1 C6 Si1 167.61(17)
Pt1 N1 C6 Si1 -14.1(2)
C4 C5 C6 N1 3.6(4)
C4 C5 C6 Si1 -169.0(2)
C8 Si1 C6 N1 99.17(19)
C7 Si1 C6 N1 -143.56(18)
C9 Si1 C6 N1 -29.1(2)
C8 Si1 C6 C5 -88.5(2)
C7 Si1 C6 C5 28.8(2)
C9 Si1 C6 C5 143.24(18)
C13 N2 C9 C10 3.0(3)
Pt1 N2 C9 C10 -175.81(15)
C13 N2 C9 Si1 -171.24(16)
Pt1 N2 C9 Si1 9.9(2)
C8 Si1 C9 N2 -98.64(18)
C7 Si1 C9 N2 145.00(17)
C6 Si1 C9 N2 31.33(19)
C8 Si1 C9 C10 86.99(19)
C7 Si1 C9 C10 -29.4(2)
C6 Si1 C9 C10 -143.05(17)
C9 N2 C13 C12 -1.9(3)
Pt1 N2 C13 C12 177.06(18)
N2 C13 C12 C11 -0.5(4)
C13 C12 C11 C10 1.7(4)
C12 C11 C10 C9 -0.5(4)
N2 C9 C10 C11 -1.9(3)
Si1 C9 C10 C11 172.68(19)
O3 S1 C16 F1 -60.8(2)
O2 S1 C16 F1 59.7(2)
O1 S1 C16 F1 178.1(2)
O3 S1 C16 F3 58.4(2)
O2 S1 C16 F3 178.88(19)
O1 S1 C16 F3 -62.6(2)
O3 S1 C16 F2 177.8(2)
O2 S1 C16 F2 -61.8(2)
O1 S1 C16 F2 56.7(2)
